data_7016521
loop_
_publ_author_name
'Dimiza, Filitsa'
'Fountoulaki, Stella'
'Papadopoulos, Athanasios N.'
'Kontogiorgis, Christos A.'
'Tangoulis, Vassilis'
'Raptopoulou, Catherine P.'
'Psycharis, Vassilis'
'Terzis, Aris'
'Kessissoglou, Dimitris P.'
'Psomas, George'

_publ_section_title
;
 Non-steroidal antiinflammatory drug-copper(ii) complexes: Structure
 and biological perspectives.
;
_journal_issue 34
_journal_name_full 'Dalton transactions (Cambridge, England : 2003)'
_journal_page_first 8555
_journal_page_last 8568
_journal_paper_doi 10.1039/c1dt10714c
_journal_volume 40
_journal_year 2011
_chemical_formula_sum 'C40 H36 Cu N4 O4'
_chemical_formula_weight 700.27
_chemical_name_systematic
;
?
;
_space_group_IT_number 14
_symmetry_cell_setting monoclinic
_symmetry_space_group_name_Hall '-P 2ybc'
_symmetry_space_group_name_H-M 'P 1 21/c 1'
_atom_sites_solution_hydrogens geom
_atom_sites_solution_primary direct
_atom_sites_solution_secondary difmap
_audit_creation_method SHELXL-97
_cell_angle_alpha 90.0000(10)
_cell_angle_beta 97.7560(10)
_cell_angle_gamma 90.00
_cell_formula_units_Z 4
_cell_length_a 7.69410(10)
_cell_length_b 26.6993(5)
_cell_length_c 16.9080(3)
_cell_measurement_reflns_used 28544
_cell_measurement_temperature 180(2)
_cell_measurement_theta_max 71.98
_cell_measurement_theta_min 6.63
_cell_volume 3441.59(10)
_computing_cell_refinement 'CrystalClear, Rigaku MSC, 2005'
_computing_data_collection 'CrystalClear, Rigaku MSC, 2005'
_computing_data_reduction 'CrystalClear, Rigaku MSC, 2005'
_computing_structure_refinement 'SHELXL-97 (Sheldrick, 1997)'
_computing_structure_solution 'SHELXS-97 (Sheldrick, 1997)'
_diffrn_ambient_temperature 180(2)
_diffrn_measured_fraction_theta_full 0.997
_diffrn_measured_fraction_theta_max 0.997
_diffrn_measurement_device_type 'Rigaku R-AXIS SPIDER IPDS'
_diffrn_measurement_method '\q scans'
_diffrn_radiation_monochromator graphite
_diffrn_radiation_source 'fine-focus sealed tube'
_diffrn_radiation_type CuK\a
_diffrn_radiation_wavelength 1.54178
_diffrn_reflns_av_R_equivalents 0.0221
_diffrn_reflns_av_sigmaI/netI 0.0220
_diffrn_reflns_limit_h_max 8
_diffrn_reflns_limit_h_min -9
_diffrn_reflns_limit_k_max 29
_diffrn_reflns_limit_k_min -31
_diffrn_reflns_limit_l_max 16
_diffrn_reflns_limit_l_min -19
_diffrn_reflns_number 33244
_diffrn_reflns_theta_full 64.99
_diffrn_reflns_theta_max 64.99
_diffrn_reflns_theta_min 6.63
_exptl_absorpt_coefficient_mu 1.278
_exptl_absorpt_correction_T_max 1.000
_exptl_absorpt_correction_T_min 0.863
_exptl_absorpt_correction_type empirical
_exptl_absorpt_process_details 'CrystalClear, Rigaku MSC, 2005'
_exptl_crystal_colour green
_exptl_crystal_density_diffrn 1.351
_exptl_crystal_density_method 'not measured'
_exptl_crystal_description parall
_exptl_crystal_F_000 1460
_exptl_crystal_size_max 0.24
_exptl_crystal_size_mid 0.13
_exptl_crystal_size_min 0.10
_refine_diff_density_max 0.612
_refine_diff_density_min -0.302
_refine_diff_density_rms 0.045
_refine_ls_extinction_method none
_refine_ls_goodness_of_fit_ref 1.075
_refine_ls_hydrogen_treatment mixed
_refine_ls_matrix_type full
_refine_ls_number_parameters 564
_refine_ls_number_reflns 5823
_refine_ls_number_restraints 0
_refine_ls_restrained_S_all 1.075
_refine_ls_R_factor_all 0.0469
_refine_ls_R_factor_gt 0.0402
_refine_ls_shift/su_max 0.000
_refine_ls_shift/su_mean 0.000
_refine_ls_structure_factor_coef Fsqd
_refine_ls_weighting_details 'calc w=1/[\s^2^(Fo^2^)+(0.0569P)^2^+1.4328P] where P=(Fo^2^+2Fc^2^)/3'
_refine_ls_weighting_scheme calc
_refine_ls_wR_factor_gt 0.1076
_refine_ls_wR_factor_ref 0.1117
_reflns_number_gt 4970
_reflns_number_total 5823
_reflns_threshold_expression >2sigma(I)
_cod_data_source_file c1dt10714c.txt
_cod_data_source_block psfd426
_cod_original_sg_symbol_H-M P21/c
_cod_database_code 7016521

loop_
_symmetry_equiv_pos_as_xyz
'x, y, z'
'-x, y+1/2, -z+1/2'
'-x, -y, -z'
'x, -y-1/2, z-1/2'

loop_
_atom_site_label
_atom_site_type_symbol
_atom_site_fract_x
_atom_site_fract_y
_atom_site_fract_z
_atom_site_U_iso_or_equiv
_atom_site_adp_type
_atom_site_occupancy
_atom_site_symmetry_multiplicity
_atom_site_calc_flag
_atom_site_refinement_flags
Cu Cu 0.71544(4) 0.209876(12) 0.323395(18) 0.03731(13) Uani 1 1 d .
N1 N 0.4465(3) 0.11599(8) 0.11496(13) 0.0496(5) Uani 1 1 d .
O1 O 0.8094(2) 0.12366(6) 0.32271(9) 0.0449(4) Uani 1 1 d .
O2 O 0.6434(2) 0.16637(6) 0.22991(9) 0.0476(4) Uani 1 1 d .
C1 C 0.7130(3) 0.12460(8) 0.25741(13) 0.0384(5) Uani 1 1 d .
C2 C 0.6735(3) 0.07790(8) 0.21038(13) 0.0377(5) Uani 1 1 d .
C3 C 0.7672(3) 0.03485(10) 0.23643(15) 0.0470(6) Uani 1 1 d .
C4 C 0.7389(4) -0.01032(11) 0.19802(17) 0.0573(7) Uani 1 1 d .
C5 C 0.6123(4) -0.01302(10) 0.13190(17) 0.0577(7) Uani 1 1 d .
C6 C 0.5169(4) 0.02831(9) 0.10448(16) 0.0497(6) Uani 1 1 d .
C7 C 0.5447(3) 0.07480(8) 0.14280(13) 0.0401(5) Uani 1 1 d .
C8 C 0.3223(3) 0.11580(9) 0.04443(14) 0.0437(5) Uani 1 1 d .
C9 C 0.3647(4) 0.13893(10) -0.02362(16) 0.0516(6) Uani 1 1 d .
C10 C 0.2425(5) 0.13955(12) -0.09263(17) 0.0620(8) Uani 1 1 d .
C11 C 0.0843(4) 0.11694(11) -0.09281(17) 0.0607(8) Uani 1 1 d .
C12 C 0.0395(4) 0.09402(10) -0.02605(17) 0.0577(7) Uani 1 1 d .
C13 C 0.1587(3) 0.09360(9) 0.04461(15) 0.0488(6) Uani 1 1 d .
C14 C 0.1063(6) 0.07121(17) 0.1192(2) 0.0735(9) Uani 1 1 d .
C15 C -0.1406(5) 0.0708(2) -0.0284(4) 0.0952(13) Uani 1 1 d .
N21 N 0.8082(3) 0.37566(9) 0.17328(16) 0.0626(7) Uani 1 1 d .
O21 O 0.9211(2) 0.23536(6) 0.28126(9) 0.0405(4) Uani 1 1 d .
O22 O 0.7245(2) 0.29446(6) 0.25174(11) 0.0549(5) Uani 1 1 d .
C21 C 0.8750(3) 0.27823(9) 0.25132(13) 0.0381(5) Uani 1 1 d .
C22 C 1.0108(3) 0.30778(8) 0.21660(13) 0.0372(5) Uani 1 1 d .
C23 C 1.1805(3) 0.28876(10) 0.22294(14) 0.0426(5) Uani 1 1 d .
C24 C 1.3163(3) 0.31535(11) 0.19834(16) 0.0526(7) Uani 1 1 d .
C25 C 1.2819(3) 0.36289(11) 0.16676(16) 0.0550(7) Uani 1 1 d .
C26 C 1.1165(3) 0.38267(11) 0.15831(16) 0.0514(6) Uani 1 1 d .
C27 C 0.9757(3) 0.35580(9) 0.18220(14) 0.0451(6) Uani 1 1 d .
C28 C 0.7650(3) 0.42708(10) 0.14872(16) 0.0508(6) Uani 1 1 d .
C29 C 0.7167(4) 0.45977(14) 0.2054(2) 0.0707(9) Uani 1 1 d .
C30 C 0.6755(5) 0.50914(16) 0.1799(3) 0.0948(13) Uani 1 1 d .
C31 C 0.6902(5) 0.52342(15) 0.1037(3) 0.0821(10) Uani 1 1 d .
C32 C 0.7356(3) 0.49048(11) 0.0470(2) 0.0624(8) Uani 1 1 d .
C33 C 0.7721(3) 0.44013(10) 0.07061(16) 0.0512(6) Uani 1 1 d .
C34 C 0.8072(4) 0.40316(12) 0.01000(17) 0.0673(8) Uani 1 1 d .
H34A H 0.7171 0.4059 -0.0367 0.087 Uiso 1 1 calc R
H34B H 0.8049 0.3694 0.0324 0.087 Uiso 1 1 calc R
H34C H 0.9228 0.4096 -0.0061 0.087 Uiso 1 1 calc R
C35 C 0.7488(5) 0.50779(18) -0.0353(2) 0.1019(14) Uani 1 1 d .
H35A H 0.6722 0.4873 -0.0735 0.132 Uiso 1 1 calc R
H35B H 0.8704 0.5045 -0.0460 0.132 Uiso 1 1 calc R
H35C H 0.7126 0.5429 -0.0408 0.132 Uiso 1 1 calc R
N41 N 0.7781(2) 0.24191(7) 0.43017(11) 0.0386(4) Uani 1 1 d .
N42 N 0.4955(2) 0.19481(7) 0.37056(13) 0.0469(5) Uani 1 1 d .
C41 C 0.9284(3) 0.26611(9) 0.45476(15) 0.0461(6) Uani 1 1 d .
C42 C 0.9629(5) 0.28688(10) 0.52996(16) 0.0582(7) Uani 1 1 d .
C43 C 0.8430(5) 0.28256(11) 0.58146(17) 0.0643(8) Uani 1 1 d .
C44 C 0.6886(5) 0.25779(11) 0.55763(17) 0.0628(8) Uani 1 1 d .
C45 C 0.6569(3) 0.23711(9) 0.48054(15) 0.0459(6) Uani 1 1 d .
C46 C 0.4983(3) 0.20989(9) 0.44701(17) 0.0511(7) Uani 1 1 d .
C47 C 0.3600(5) 0.19939(13) 0.4886(3) 0.0788(11) Uani 1 1 d .
C48 C 0.2186(5) 0.17373(15) 0.4525(4) 0.0953(14) Uani 1 1 d .
C49 C 0.2123(4) 0.15921(14) 0.3750(4) 0.0876(14) Uani 1 1 d .
C50 C 0.3551(4) 0.16988(11) 0.3353(2) 0.0630(8) Uani 1 1 d .
H3 H 0.850(3) 0.0386(10) 0.2786(16) 0.054(8) Uiso 1 1 d .
H4 H 0.802(4) -0.0376(11) 0.2122(18) 0.068(9) Uiso 1 1 d .
H5 H 0.592(4) -0.0438(12) 0.1036(18) 0.073(9) Uiso 1 1 d .
H6 H 0.434(4) 0.0263(10) 0.0600(17) 0.058(8) Uiso 1 1 d .
H9 H 0.471(3) 0.1520(9) -0.0247(15) 0.048(7) Uiso 1 1 d .
H10 H 0.273(4) 0.1538(12) -0.1318(19) 0.073(10) Uiso 1 1 d .
H11 H 0.005(4) 0.1168(10) -0.1410(17) 0.065(8) Uiso 1 1 d .
H14A H 0.003(6) 0.0821(15) 0.131(2) 0.113(15) Uiso 1 1 d .
H14B H 0.122(6) 0.0365(18) 0.120(3) 0.127(17) Uiso 1 1 d .
H14C H 0.181(5) 0.0805(14) 0.164(2) 0.103(14) Uiso 1 1 d .
H15A H -0.206(7) 0.074(2) -0.073(3) 0.15(2) Uiso 1 1 d .
H15B H -0.132(6) 0.0358(19) -0.012(3) 0.126(17) Uiso 1 1 d .
H15C H -0.207(7) 0.089(2) 0.007(3) 0.15(2) Uiso 1 1 d .
H1N H 0.491(3) 0.1421(10) 0.1318(16) 0.051(8) Uiso 1 1 d .
H23 H 1.200(3) 0.2574(10) 0.2449(14) 0.043(7) Uiso 1 1 d .
H24 H 1.429(4) 0.3044(9) 0.2043(15) 0.050(7) Uiso 1 1 d .
H25 H 1.376(4) 0.3825(11) 0.1521(17) 0.068(8) Uiso 1 1 d .
H26 H 1.096(3) 0.4132(10) 0.1380(15) 0.049(7) Uiso 1 1 d .
H29 H 0.724(4) 0.4467(11) 0.2556(18) 0.062(9) Uiso 1 1 d .
H30 H 0.639(5) 0.5362(16) 0.215(3) 0.125(15) Uiso 1 1 d .
H31 H 0.660(5) 0.5582(15) 0.094(2) 0.102(13) Uiso 1 1 d .
H2N H 0.736(4) 0.3601(12) 0.1975(18) 0.072(10) Uiso 1 1 d .
H41 H 1.012(3) 0.2697(10) 0.4150(16) 0.055(7) Uiso 1 1 d .
H42 H 1.067(4) 0.3021(12) 0.5442(18) 0.070(9) Uiso 1 1 d .
H43 H 0.861(4) 0.2961(11) 0.637(2) 0.079(10) Uiso 1 1 d .
H44 H 0.606(4) 0.2534(10) 0.5872(17) 0.059(8) Uiso 1 1 d .
H47 H 0.363(5) 0.2076(13) 0.540(2) 0.090(13) Uiso 1 1 d .
H48 H 0.119(5) 0.1631(14) 0.484(2) 0.110(12) Uiso 1 1 d .
H49 H 0.137(4) 0.1442(11) 0.3427(18) 0.062(9) Uiso 1 1 d .
H50 H 0.358(3) 0.1609(9) 0.2878(15) 0.037(8) Uiso 1 1 d .

loop_
_atom_site_aniso_label
_atom_site_aniso_U_11
_atom_site_aniso_U_22
_atom_site_aniso_U_33
_atom_site_aniso_U_23
_atom_site_aniso_U_13
_atom_site_aniso_U_12
Cu 0.0415(2) 0.0365(2) 0.0329(2) 0.00076(13) 0.00124(14) -0.00737(13)
N1 0.0634(13) 0.0352(12) 0.0433(12) -0.0051(9) -0.0178(10) 0.0017(10)
O1 0.0499(9) 0.0472(9) 0.0343(9) 0.0018(7) -0.0063(7) -0.0083(7)
O2 0.0646(10) 0.0371(9) 0.0370(9) 0.0010(7) -0.0081(7) -0.0075(7)
C1 0.0423(12) 0.0410(13) 0.0316(12) 0.0013(10) 0.0039(9) -0.0093(9)
C2 0.0428(12) 0.0388(12) 0.0309(12) 0.0016(9) 0.0023(9) -0.0045(9)
C3 0.0508(14) 0.0501(15) 0.0377(14) 0.0019(11) -0.0027(11) 0.0017(11)
C4 0.0717(18) 0.0443(16) 0.0522(17) 0.0005(13) -0.0050(13) 0.0135(13)
C5 0.0796(19) 0.0399(15) 0.0508(16) -0.0085(13) -0.0020(14) 0.0048(13)
C6 0.0631(16) 0.0436(14) 0.0384(14) -0.0062(11) -0.0074(12) 0.0011(11)
C7 0.0471(12) 0.0374(12) 0.0343(12) 0.0009(10) 0.0006(10) -0.0006(10)
C8 0.0574(14) 0.0362(13) 0.0339(12) -0.0045(10) -0.0074(10) 0.0057(10)
C9 0.0614(17) 0.0421(15) 0.0506(16) 0.0019(12) 0.0047(13) 0.0037(12)
C10 0.094(2) 0.0558(17) 0.0357(15) 0.0098(13) 0.0071(15) 0.0256(16)
C11 0.0708(19) 0.0617(18) 0.0427(16) -0.0117(13) -0.0169(14) 0.0175(15)
C12 0.0597(16) 0.0522(16) 0.0558(17) -0.0095(13) -0.0124(13) 0.0059(12)
C13 0.0559(14) 0.0457(14) 0.0418(14) -0.0027(11) -0.0041(11) 0.0021(11)
C14 0.073(2) 0.084(3) 0.063(2) 0.0121(19) 0.0097(18) -0.0054(19)
C15 0.065(2) 0.099(3) 0.112(4) -0.008(3) -0.021(2) -0.012(2)
N21 0.0411(12) 0.0602(15) 0.0885(19) 0.0362(13) 0.0159(12) 0.0042(10)
O21 0.0501(9) 0.0378(9) 0.0346(8) 0.0030(7) 0.0090(7) -0.0027(7)
O22 0.0353(9) 0.0607(11) 0.0691(12) 0.0247(9) 0.0082(8) -0.0024(7)
C21 0.0403(12) 0.0444(13) 0.0283(11) 0.0007(10) -0.0005(9) -0.0084(10)
C22 0.0359(11) 0.0434(13) 0.0316(12) 0.0026(10) 0.0017(9) -0.0050(9)
C23 0.0438(13) 0.0488(15) 0.0352(13) 0.0027(11) 0.0055(10) 0.0028(10)
C24 0.0350(13) 0.0749(19) 0.0484(15) 0.0047(13) 0.0076(11) 0.0019(12)
C25 0.0408(14) 0.0715(19) 0.0538(16) 0.0111(14) 0.0101(12) -0.0120(12)
C26 0.0460(14) 0.0533(17) 0.0554(16) 0.0145(13) 0.0084(12) -0.0092(11)
C27 0.0369(12) 0.0529(15) 0.0451(14) 0.0091(11) 0.0043(10) -0.0052(10)
C28 0.0416(13) 0.0628(17) 0.0480(15) 0.0066(13) 0.0051(11) -0.0050(11)
C29 0.0662(19) 0.084(2) 0.062(2) -0.0120(18) 0.0086(16) 0.0196(16)
C30 0.084(2) 0.089(3) 0.104(3) -0.049(3) -0.014(2) 0.025(2)
C31 0.067(2) 0.067(2) 0.105(3) 0.010(2) -0.015(2) -0.0012(17)
C32 0.0432(14) 0.0484(16) 0.094(2) 0.0138(16) 0.0043(14) -0.0068(11)
C33 0.0433(13) 0.0578(16) 0.0525(16) -0.0013(13) 0.0062(11) -0.0034(11)
C34 0.0722(19) 0.080(2) 0.0493(17) -0.0092(15) 0.0060(14) 0.0005(15)
C35 0.069(2) 0.130(3) 0.106(3) 0.064(3) 0.008(2) -0.002(2)
N41 0.0498(11) 0.0343(10) 0.0329(10) 0.0013(8) 0.0093(8) -0.0018(8)
N42 0.0370(10) 0.0402(11) 0.0620(14) 0.0154(10) 0.0017(9) -0.0015(8)
C41 0.0576(15) 0.0420(14) 0.0377(13) -0.0012(11) 0.0026(11) -0.0101(11)
C42 0.090(2) 0.0439(16) 0.0371(15) -0.0033(11) -0.0050(14) -0.0071(14)
C43 0.110(3) 0.0473(16) 0.0347(15) 0.0004(12) 0.0057(16) 0.0068(16)
C44 0.097(2) 0.0565(18) 0.0411(16) 0.0117(13) 0.0324(16) 0.0246(16)
C45 0.0579(14) 0.0376(13) 0.0452(14) 0.0113(11) 0.0181(11) 0.0099(10)
C46 0.0499(14) 0.0418(14) 0.0650(18) 0.0185(12) 0.0202(13) 0.0105(10)
C47 0.070(2) 0.068(2) 0.109(3) 0.023(2) 0.051(2) 0.0064(16)
C48 0.063(2) 0.077(3) 0.155(4) 0.040(3) 0.050(3) 0.0083(18)
C49 0.0353(16) 0.056(2) 0.166(5) 0.042(3) -0.005(2) -0.0075(13)
C50 0.0438(15) 0.0531(17) 0.088(3) 0.0217(17) -0.0046(15) -0.0067(12)

loop_
_atom_type_symbol
_atom_type_description
_atom_type_scat_dispersion_real
_atom_type_scat_dispersion_imag
_atom_type_scat_source
C C 0.0181 0.0091 'International Tables Vol C Tables 4.2.6.8 and 6.1.1.4'
H H 0.0000 0.0000 'International Tables Vol C Tables 4.2.6.8 and 6.1.1.4'
N N 0.0311 0.0180 'International Tables Vol C Tables 4.2.6.8 and 6.1.1.4'
O O 0.0492 0.0322 'International Tables Vol C Tables 4.2.6.8 and 6.1.1.4'
Cu Cu -1.9646 0.5888 'International Tables Vol C Tables 4.2.6.8 and 6.1.1.4'

loop_
_geom_angle_atom_site_label_1
_geom_angle_atom_site_label_2
_geom_angle_atom_site_label_3
_geom_angle
O21 Cu O2 93.83(7)
O21 Cu N41 94.15(7)
O2 Cu N41 168.69(7)
O21 Cu N42 171.03(7)
O2 Cu N42 92.26(8)
N41 Cu N42 80.80(8)
O21 Cu O1 94.19(6)
O2 Cu O1 59.22(6)
N41 Cu O1 112.14(6)
N42 Cu O1 94.58(7)
O21 Cu C1 96.38(7)
O2 Cu C1 30.31(7)
N41 Cu C1 140.29(7)
N42 Cu C1 92.20(8)
O1 Cu C1 29.00(6)
C7 N1 C8 123.9(2)
C7 N1 H1N 112.4(19)
C8 N1 H1N 120.0(19)
C1 O1 Cu 80.91(13)
C1 O2 Cu 99.26(13)
O1 C1 O2 120.2(2)
O1 C1 C2 120.8(2)
O2 C1 C2 119.00(19)
O1 C1 Cu 70.09(12)
O2 C1 Cu 50.43(10)
C2 C1 Cu 167.66(16)
C3 C2 C7 118.9(2)
C3 C2 C1 117.5(2)
C7 C2 C1 123.5(2)
C4 C3 C2 122.1(2)
C4 C3 H3 121.7(17)
C2 C3 H3 116.1(17)
C3 C4 C5 118.6(3)
C3 C4 H4 123(2)
C5 C4 H4 118(2)
C6 C5 C4 121.2(3)
C6 C5 H5 118.6(18)
C4 C5 H5 120.2(18)
C5 C6 C7 121.0(2)
C5 C6 H6 120.6(17)
C7 C6 H6 118.4(17)
N1 C7 C6 120.3(2)
N1 C7 C2 121.5(2)
C6 C7 C2 118.2(2)
C9 C8 C13 120.5(2)
C9 C8 N1 119.2(2)
C13 C8 N1 120.3(2)
C8 C9 C10 119.5(3)
C8 C9 H9 120.8(17)
C10 C9 H9 119.7(17)
C11 C10 C9 119.9(3)
C11 C10 H10 124(2)
C9 C10 H10 116(2)
C10 C11 C12 121.5(3)
C10 C11 H11 118.6(17)
C12 C11 H11 119.9(17)
C11 C12 C13 119.8(3)
C11 C12 C15 119.6(3)
C13 C12 C15 120.6(3)
C8 C13 C12 118.8(2)
C8 C13 C14 121.2(3)
C12 C13 C14 120.0(3)
C13 C14 H14A 114(3)
C13 C14 H14B 111(3)
H14A C14 H14B 116(4)
C13 C14 H14C 112(2)
H14A C14 H14C 102(3)
H14B C14 H14C 101(4)
C12 C15 H15A 114(4)
C12 C15 H15B 111(3)
H15A C15 H15B 111(4)
C12 C15 H15C 110(3)
H15A C15 H15C 102(4)
H15B C15 H15C 109(4)
C27 N21 C28 124.4(2)
C27 N21 H2N 115(2)
C28 N21 H2N 118(2)
C21 O21 Cu 105.18(13)
O22 C21 O21 121.3(2)
O22 C21 C22 121.5(2)
O21 C21 C22 117.2(2)
C23 C22 C27 119.1(2)
C23 C22 C21 118.4(2)
C27 C22 C21 122.4(2)
C24 C23 C22 122.2(2)
C24 C23 H23 120.3(15)
C22 C23 H23 117.5(15)
C23 C24 C25 118.4(2)
C23 C24 H24 123.7(16)
C25 C24 H24 117.8(16)
C26 C25 C24 121.3(2)
C26 C25 H25 119.4(17)
C24 C25 H25 119.3(17)
C25 C26 C27 121.1(3)
C25 C26 H26 120.6(16)
C27 C26 H26 118.3(16)
N21 C27 C26 121.1(2)
N21 C27 C22 120.9(2)
C26 C27 C22 117.9(2)
C33 C28 C29 123.7(3)
C33 C28 N21 118.3(2)
C29 C28 N21 117.9(3)
C28 C29 C30 116.6(4)
C28 C29 H29 114.6(19)
C30 C29 H29 128.6(19)
C31 C30 C29 120.5(4)
C31 C30 H30 115(2)
C29 C30 H30 125(2)
C30 C31 C32 122.6(4)
C30 C31 H31 112(2)
C32 C31 H31 125(2)
C31 C32 C33 117.9(3)
C31 C32 C35 120.6(3)
C33 C32 C35 121.5(3)
C28 C33 C32 118.6(3)
C28 C33 C34 122.2(3)
C32 C33 C34 119.1(3)
C33 C34 H34A 109.5
C33 C34 H34B 109.5
H34A C34 H34B 109.5
C33 C34 H34C 109.5
H34A C34 H34C 109.5
H34B C34 H34C 109.5
C32 C35 H35A 109.5
C32 C35 H35B 109.5
H35A C35 H35B 109.5
C32 C35 H35C 109.5
H35A C35 H35C 109.5
H35B C35 H35C 109.5
C41 N41 C45 119.3(2)
C41 N41 Cu 125.42(16)
C45 N41 Cu 115.23(16)
C50 N42 C46 118.8(3)
C50 N42 Cu 126.6(2)
C46 N42 Cu 114.52(16)
N41 C41 C42 122.0(3)
N41 C41 H41 116.4(15)
C42 C41 H41 121.5(15)
C43 C42 C41 119.6(3)
C43 C42 H42 122(2)
C41 C42 H42 119(2)
C42 C43 C44 119.3(3)
C42 C43 H43 123.5(19)
C44 C43 H43 117.2(18)
C43 C44 C45 119.8(3)
C43 C44 H44 124.6(19)
C45 C44 H44 115.7(19)
N41 C45 C44 119.9(3)
N41 C45 C46 114.3(2)
C44 C45 C46 125.7(2)
N42 C46 C47 120.9(3)
N42 C46 C45 115.0(2)
C47 C46 C45 124.2(3)
C48 C47 C46 119.9(4)
C48 C47 H47 118(3)
C46 C47 H47 122(3)
C47 C48 C49 119.9(4)
C47 C48 H48 121(2)
C49 C48 H48 119(2)
C48 C49 C50 118.6(4)
C48 C49 H49 134(2)
C50 C49 H49 108(2)
N42 C50 C49 121.9(4)
N42 C50 H50 116.4(18)
C49 C50 H50 121.7(18)

loop_
_geom_bond_atom_site_label_1
_geom_bond_atom_site_label_2
_geom_bond_distance
Cu O21 1.9440(15)
Cu O2 1.9796(16)
Cu N41 1.9971(18)
Cu N42 2.0063(19)
Cu O1 2.4133(16)
Cu C1 2.534(2)
N1 C7 1.380(3)
N1 C8 1.424(3)
N1 H1N 0.81(3)
O1 C1 1.245(3)
O2 C1 1.296(3)
C1 C2 1.488(3)
C2 C3 1.396(3)
C2 C7 1.411(3)
C3 C4 1.373(4)
C3 H3 0.90(3)
C4 C5 1.382(4)
C4 H4 0.89(3)
C5 C6 1.371(4)
C5 H5 0.95(3)
C6 C7 1.403(3)
C6 H6 0.92(3)
C8 C9 1.383(4)
C8 C13 1.391(4)
C9 C10 1.396(4)
C9 H9 0.89(3)
C10 C11 1.358(5)
C10 H10 0.83(3)
C11 C12 1.368(4)
C11 H11 0.95(3)
C12 C13 1.405(3)
C12 C15 1.513(5)
C13 C14 1.499(4)
C14 H14A 0.90(4)
C14 H14B 0.94(5)
C14 H14C 0.92(4)
C15 H15A 0.85(5)
C15 H15B 0.97(5)
C15 H15C 0.97(5)
N21 C27 1.383(3)
N21 C28 1.460(3)
N21 H2N 0.84(3)
O21 C21 1.282(3)
O22 C21 1.238(3)
C21 C22 1.491(3)
C22 C23 1.392(3)
C22 C27 1.419(3)
C23 C24 1.373(3)
C23 H23 0.92(3)
C24 C25 1.389(4)
C24 H24 0.91(3)
C25 C26 1.367(4)
C25 H25 0.95(3)
C26 C27 1.404(3)
C26 H26 0.89(3)
C28 C33 1.374(4)
C28 C29 1.383(4)
C29 C30 1.410(6)
C29 H29 0.91(3)
C30 C31 1.363(6)
C30 H30 1.00(4)
C31 C32 1.380(5)
C31 H31 0.96(4)
C32 C33 1.420(4)
C32 C35 1.483(5)
C33 C34 1.474(4)
C34 H34A 0.9800
C34 H34B 0.9800
C34 H34C 0.9800
C35 H35A 0.9800
C35 H35B 0.9800
C35 H35C 0.9800
N41 C41 1.341(3)
N41 C45 1.351(3)
N42 C50 1.339(3)
N42 C46 1.351(3)
C41 C42 1.380(4)
C41 H41 1.00(3)
C42 C43 1.357(5)
C42 H42 0.90(3)
C43 C44 1.372(5)
C43 H43 1.00(3)
C44 C45 1.406(4)
C44 H44 0.87(3)
C45 C46 1.467(4)
C46 C47 1.381(4)
C47 C48 1.359(6)
C47 H47 0.89(4)
C48 C49 1.361(6)
C48 H48 1.02(4)
C49 C50 1.393(5)
C49 H49 0.84(3)
C50 H50 0.84(2)
